data_1555076
loop_
_publ_author_name
'Zerov, Aleksey V.'
'Bulova, Anastasia A.'
'Khoroshilova, Olesya V.'
'Vasilyev, Aleksander V.'

_publ_section_title
;
 TfOH-promoted transformation of TMS-ethers of diarylsubstituted CF3-allyl
 alcohols with arenes into CF3-indanes
;
_journal_issue 18
_journal_name_full 'Organic Chemistry Frontiers'
_journal_page_first 3264
_journal_paper_doi 10.1039/C9QO00822E
_journal_volume 6
_journal_year 2019
_chemical_formula_moiety 'C25 H23 F3 O2'
_chemical_formula_sum 'C25 H23 F3 O2'
_chemical_formula_weight 412.43
_space_group_crystal_system monoclinic
_space_group_IT_number 14
_space_group_name_Hall '-P 2ybc'
_space_group_name_H-M_alt 'P 1 21/c 1'
_atom_sites_solution_hydrogens geom
_atom_sites_solution_primary dual
_audit_creation_date 2018-10-09
_audit_creation_method
;
Olex2 1.2
(compiled 2018.05.29 svn.r3508 for OlexSys, GUI svn.r5506)
;
_audit_update_record
;
2018-10-24 deposited with the CCDC.	2019-08-05 downloaded from the CCDC.
;
_cell_angle_alpha 90
_cell_angle_beta 105.635(2)
_cell_angle_gamma 90
_cell_formula_units_Z 8
_cell_length_a 11.5733(2)
_cell_length_b 18.7290(4)
_cell_length_c 19.4741(4)
_cell_measurement_reflns_used 20069
_cell_measurement_temperature 100(2)
_cell_measurement_theta_max 71.7690
_cell_measurement_theta_min 3.9070
_cell_volume 4064.94(14)
_computing_cell_refinement 'CrysAlisPro 1.171.39.35a (Rigaku OD, 2017)'
_computing_data_collection 'CrysAlisPro 1.171.39.35a (Rigaku OD, 2017)'
_computing_data_reduction 'CrysAlisPro 1.171.39.35a (Rigaku OD, 2017)'
_computing_molecular_graphics 'Olex2 (Dolomanov et al., 2009)'
_computing_publication_material 'Olex2 (Dolomanov et al., 2009)'
_computing_structure_refinement 'ShelXL (Sheldrick, 2015)'
_computing_structure_solution 'ShelXT (Sheldrick, 2015)'
_diffrn_ambient_environment N~2~
_diffrn_ambient_temperature 100(2)
_diffrn_detector 'CCD plate'
_diffrn_detector_type HyPix3000
_diffrn_measured_fraction_theta_full 1.000
_diffrn_measured_fraction_theta_max 0.996
_diffrn_measurement_details
;
List of Runs (angles in degrees, time in seconds):

  # Type    Start    End  Width  t~exp~   \w     \q     \k     \f   Frames
#--------------------------------------------------------------------------
  1  \w    -31.00  13.00   0.50    0.20    --  -41.22 106.00  -9.00   88
  2  \w    -75.00 -37.00   0.50    0.20    --  -41.22 106.00  -9.00   76
  3  \w     82.00 154.00   0.50    0.45    --  101.00 106.00  -9.00  144
  4  \w     54.00 100.00   0.50    0.45    --  101.00-106.00-108.00   92
  5  \w    -55.00 -13.00   0.50    0.20    --  -41.22 138.00-120.00   84
  6  \w    -41.00   5.00   0.50    0.20    --  -41.22  43.00   0.00   92
  7  \w    -91.00 -65.00   0.50    0.20    --  -41.22 138.00-120.00   52
  8  \w   -103.00 -33.00   0.50    0.20    --  -41.22 -32.00-150.00  140
  9  \w    -95.00 -35.00   0.50    0.20    --  -41.22 -32.00 120.00  120
 10  \w    -58.00  13.00   0.50    0.20    --  -41.22  54.00-150.00  142
 11  \w     31.00  56.00   0.50    0.20    --   41.22  43.00  30.00   50
 12  \w     65.00  97.00   0.50    0.20    --   41.22  43.00  30.00   64
 13  \w     23.00 101.00   0.50    0.20    --   41.22  65.00 -30.00  156
 14  \w    -13.00  17.00   0.50    0.20    --   41.22-104.00-150.00   60
 15  \w    -16.00  25.00   0.50    0.20    --   41.22 -32.00  90.00   82
 16  \w     22.00  47.00   0.50    0.20    --   41.22-106.00-108.00   50
 17  \w     29.00  54.00   0.50    0.20    --   41.22  43.00  60.00   50
 18  \w     25.00  71.00   0.50    0.20    --   41.22-104.00-150.00   92
 19  \w     45.00 109.00   0.50    0.45    --  101.00 -25.00-120.00  128
 20  \w     86.00 120.00   0.50    0.45    --  101.00 -59.00 -90.00   68
 21  \w     37.00 119.00   0.50    0.45    --  101.00 -77.00-120.00  164
 22  \w     53.00 109.00   0.50    0.45    --  101.00 -33.00-180.00  112
 23  \w     98.00 123.00   0.50    0.45    --  101.00 -68.00   0.00   50
 24  \w     93.00 123.00   0.50    0.45    --  101.00 -87.00 -90.00   60
 25  \w    116.00 141.00   0.50    0.45    --  101.00  33.00 -30.00   50
 26  \w     53.00  79.00   0.50    0.45    --  101.00 -87.00 -90.00   52
 27  \w     92.00 157.00   0.50    0.45    --  101.00  25.00 -90.00  130
 28  \w     37.00 110.00   0.50    0.45    --  101.00 -33.00   0.00  146
 29  \w     31.00 108.00   0.50    0.45    --  101.00 -17.00   0.00  154
 30  \w     53.00  79.00   0.50    0.45    --  101.00 -59.00 -90.00   52
 31  \w     39.00 113.00   0.50    0.45    --  101.00 -50.00  90.00  148
 32  \w     85.00 157.00   0.50    0.45    --  101.00  68.00-180.00  144
 33  \w     88.00 114.00   0.50    0.45    --  101.00-111.00 -60.00   52
 34  \w     35.00 127.00   0.50    0.45    --  101.00 -93.00  60.00  184
 35  \w     33.00  59.00   0.50    0.20    --   41.22-106.00-108.00   52
 36  \w    -50.00 -25.00   0.50    0.20    --  -41.22  21.00 -30.00   50
 37  \w    -87.00 -37.00   0.50    0.20    --  -41.22 -32.00 150.00  100
 38  \w     82.00 107.00   0.50    0.20    --   41.22  32.00 -60.00   50
 39  \w     24.00  49.00   0.50    0.20    --   41.22 -32.00 -90.00   50
 40  \w     34.00  59.00   0.50    0.20    --   41.22 -54.00-150.00   50
 41  \w    -23.00   3.00   0.50    0.20    --   41.22 -32.00 -90.00   52
 42  \w     -4.00  49.00   0.50    0.20    --   41.22 -32.00-180.00  106
 43  \w     43.00  69.00   0.50    0.20    --   41.22  32.00  90.00   52
 44  \w     99.00 146.00   0.50    0.45    --  101.00  50.00-150.00   94
 45  \w     77.00 124.00   0.50    0.45    --  101.00  77.00 150.00   94
 46  \w     93.00 118.00   0.50    0.45    --  101.00 -68.00 -30.00   50
 47  \w    130.00 155.00   0.50    0.45    --  101.00  77.00 150.00   50
 48  \w     51.00 121.00   0.50    0.45    --  101.00-133.00  90.00  140
 49  \w     51.00 109.00   0.50    0.45    --  101.00-111.00-120.00  116
 50  \w    101.00 156.00   0.50    0.45    --  101.00  25.00 150.00  110
 51  \w     39.00 119.00   0.50    0.45    --  101.00 -77.00  90.00  160
 52  \w     89.00 114.00   0.50    0.45    --  101.00 -17.00-120.00   50
 53  \w     88.00 124.00   0.50    0.45    --  101.00-133.00-120.00   72
 54  \w     64.00 104.00   0.50    0.45    --  101.00 -42.00 -90.00   80
;
_diffrn_measurement_device 'four-circle diffractometer'
_diffrn_measurement_device_type 'SuperNova, Single source at offset/far, HyPix3000'
_diffrn_measurement_method '\w scans'
_diffrn_orient_matrix_type 'CrysAlisPro convention (1999,Acta A55,543-557)'
_diffrn_orient_matrix_UB_11 0.0963501000
_diffrn_orient_matrix_UB_12 -0.0408592000
_diffrn_orient_matrix_UB_13 -0.0254265000
_diffrn_orient_matrix_UB_21 0.0291614000
_diffrn_orient_matrix_UB_22 0.0683790000
_diffrn_orient_matrix_UB_23 -0.0360656000
_diffrn_orient_matrix_UB_31 0.0947591000
_diffrn_orient_matrix_UB_32 0.0205458000
_diffrn_orient_matrix_UB_33 0.0692708000
_diffrn_radiation_monochromator mirror
_diffrn_radiation_probe x-ray
_diffrn_radiation_type CuK\a
_diffrn_radiation_wavelength 1.54184
_diffrn_reflns_av_R_equivalents 0.0415
_diffrn_reflns_av_unetI/netI 0.0284
_diffrn_reflns_Laue_measured_fraction_full 1.000
_diffrn_reflns_Laue_measured_fraction_max 0.996
_diffrn_reflns_limit_h_max 14
_diffrn_reflns_limit_h_min -14
_diffrn_reflns_limit_k_max 22
_diffrn_reflns_limit_k_min -23
_diffrn_reflns_limit_l_max 24
_diffrn_reflns_limit_l_min -22
_diffrn_reflns_number 38593
_diffrn_reflns_point_group_measured_fraction_full 1.000
_diffrn_reflns_point_group_measured_fraction_max 0.996
_diffrn_reflns_theta_full 67.684
_diffrn_reflns_theta_max 72.049
_diffrn_reflns_theta_min 3.335
_diffrn_source 'micro-focus sealed X-ray tube'
_diffrn_source_type 'SuperNova (Cu) X-ray Source'
_exptl_absorpt_coefficient_mu 0.859
_exptl_absorpt_correction_T_max 1.00000
_exptl_absorpt_correction_T_min 0.95796
_exptl_absorpt_correction_type multi-scan
_exptl_absorpt_process_details
;
CrysAlisPro 1.171.39.35a (Rigaku Oxford Diffraction, 2017)
Empirical absorption correction using spherical harmonics,
 implemented in SCALE3 ABSPACK scaling algorithm.
;
_exptl_crystal_colour colourless
_exptl_crystal_colour_primary colourless
_exptl_crystal_density_diffrn 1.348
_exptl_crystal_description prism
_exptl_crystal_F_000 1728
_exptl_crystal_size_max 0.41
_exptl_crystal_size_mid 0.39
_exptl_crystal_size_min 0.34
_refine_diff_density_max 0.230
_refine_diff_density_min -0.230
_refine_diff_density_rms 0.040
_refine_ls_extinction_method none
_refine_ls_goodness_of_fit_ref 1.052
_refine_ls_hydrogen_treatment constr
_refine_ls_matrix_type full
_refine_ls_number_parameters 547
_refine_ls_number_reflns 7965
_refine_ls_number_restraints 0
_refine_ls_restrained_S_all 1.052
_refine_ls_R_factor_all 0.0398
_refine_ls_R_factor_gt 0.0354
_refine_ls_shift/su_max 0.001
_refine_ls_shift/su_mean 0.000
_refine_ls_structure_factor_coef Fsqd
_refine_ls_weighting_details 'w=1/[\s^2^(Fo^2^)+(0.0442P)^2^+1.0699P] where P=(Fo^2^+2Fc^2^)/3'
_refine_ls_weighting_scheme calc
_refine_ls_wR_factor_gt 0.0901
_refine_ls_wR_factor_ref 0.0928
_reflns_Friedel_coverage 0.000
_reflns_number_gt 7021
_reflns_number_total 7965
_reflns_threshold_expression 'I > 2\s(I)'
_cod_data_source_file c9qo00822e2.cif
_cod_data_source_block 7072-9926_b-45
_cod_original_cell_volume 4064.92(15)
_cod_database_code 1555076
_shelx_shelxl_version_number 2014/7
_shelx_space_group_comment
;
The symmetry employed for this shelxl refinement is uniquely defined
by the following loop, which should always be used as a source of
symmetry information in preference to the above space-group names.
They are only intended as comments.
;
_shelx_estimated_absorpt_t_max 0.759
_shelx_estimated_absorpt_t_min 0.720
_reflns_odcompleteness_completeness 99.96
_reflns_odcompleteness_iscentric 1
_reflns_odcompleteness_theta 70.93
_olex2_refinement_description
;
1. Fixed Uiso
 At 1.2 times of:
  All C(H) groups, All C(H,H) groups
 At 1.5 times of:
  All C(H,H,H) groups
2.a Ternary CH refined with riding coordinates:
 C31(H31), C1(H1)
2.b Secondary CH2 refined with riding coordinates:
 C2(H2A,H2B), C32(H32A,H32B)
2.c Aromatic/amide H refined with riding coordinates:
 C21(H21), C47(H47), C20(H20), C51(H51), C8(H8), C5(H5), C17(H17), C6(H6),
 C38(H38), C45(H45), C11(H11), C44(H44), C50(H50), C41(H41), C14(H14), C12(H12),
  C15(H15), C35(H35), C43(H43), C42(H42), C36(H36), C13(H13)
2.d Idealised Me refined as rotating group:
 C30(H30A,H30B,H30C), C55(H55A,H55B,H55C), C25(H25A,H25B,H25C), C60(H60A,H60B,
 H60C), C53(H53A,H53B,H53C), C23(H23A,H23B,H23C)
;
_olex2_submission_special_instructions 'No special instructions were received'
_oxdiff_exptl_absorpt_empirical_details
;
Empirical correction (ABSPACK) includes:
- Absorption correction using spherical harmonics
- Frame scaling
;
_oxdiff_exptl_absorpt_empirical_full_max 1.174
_oxdiff_exptl_absorpt_empirical_full_min 0.755

loop_
_space_group_symop_operation_xyz
'x, y, z'
'-x, y+1/2, -z+1/2'
'-x, -y, -z'
'x, -y-1/2, z-1/2'

loop_
_atom_site_label
_atom_site_type_symbol
_atom_site_fract_x
_atom_site_fract_y
_atom_site_fract_z
_atom_site_U_iso_or_equiv
_atom_site_adp_type
_atom_site_occupancy
_atom_site_site_symmetry_order
_atom_site_calc_flag
_atom_site_refinement_flags_posn
F27 F 0.87226(7) 0.32989(4) 0.70665(4) 0.03028(18) Uani 1 1 d .
F28 F 0.69653(7) 0.32698(4) 0.63223(4) 0.03016(18) Uani 1 1 d .
F57 F 0.61870(7) 0.45508(4) 0.72464(4) 0.03215(18) Uani 1 1 d .
F58 F 0.54452(7) 0.35691(4) 0.75252(4) 0.03292(19) Uani 1 1 d .
F29 F 0.83643(7) 0.25712(4) 0.61760(4) 0.02904(17) Uani 1 1 d .
F59 F 0.72863(7) 0.38510(5) 0.80400(5) 0.03512(19) Uani 1 1 d .
O54 O 0.92295(8) 0.66810(5) 0.95338(5) 0.02476(19) Uani 1 1 d .
O24 O 0.62709(8) 0.33540(5) 0.29491(5) 0.0267(2) Uani 1 1 d .
O52 O 0.77159(8) 0.68821(5) 0.82936(5) 0.0254(2) Uani 1 1 d .
O22 O 0.50106(8) 0.38351(5) 0.37501(5) 0.0283(2) Uani 1 1 d .
C21 C 0.85850(11) 0.33727(6) 0.46847(7) 0.0197(2) Uani 1 1 d .
H21 H 0.9406 0.3256 0.4884 0.024 Uiso 1 1 calc R
C47 C 0.67657(11) 0.57250(7) 0.83286(7) 0.0222(3) Uani 1 1 d .
H47 H 0.6223 0.5796 0.7872 0.027 Uiso 1 1 calc R
C9 C 1.01840(11) 0.46002(6) 0.60250(6) 0.0189(2) Uani 1 1 d .
C48 C 0.76070(11) 0.62466(7) 0.86150(7) 0.0217(2) Uani 1 1 d .
C4 C 0.98851(11) 0.38818(6) 0.60702(6) 0.0190(2) Uani 1 1 d .
C39 C 0.45696(11) 0.42187(6) 0.91679(7) 0.0211(2) Uani 1 1 d .
C7 C 1.22533(11) 0.42727(7) 0.61748(6) 0.0219(3) Uani 1 1 d .
C20 C 0.80619(11) 0.32540(6) 0.39566(7) 0.0209(2) Uani 1 1 d .
H20 H 0.8529 0.3058 0.3670 0.025 Uiso 1 1 calc R
C40 C 0.26616(11) 0.49352(7) 0.86213(6) 0.0208(2) Uani 1 1 d .
C16 C 0.79330(11) 0.36551(6) 0.51180(6) 0.0189(2) Uani 1 1 d .
C49 C 0.84230(10) 0.61408(7) 0.92936(7) 0.0215(2) Uani 1 1 d .
C10 C 0.91508(10) 0.58097(6) 0.61609(6) 0.0196(2) Uani 1 1 d .
C51 C 0.75086(11) 0.49967(7) 0.93692(7) 0.0222(3) Uani 1 1 d .
H51 H 0.7477 0.4572 0.9630 0.027 Uiso 1 1 calc R
C2 C 0.81929(11) 0.45681(6) 0.61248(7) 0.0216(2) Uani 1 1 d .
H2A H 0.7346 0.4685 0.5884 0.026 Uiso 1 1 calc R
H2B H 0.8324 0.4609 0.6647 0.026 Uiso 1 1 calc R
C8 C 1.13603(11) 0.47990(6) 0.60774(6) 0.0204(2) Uani 1 1 d .
H8 H 1.1559 0.5288 0.6047 0.025 Uiso 1 1 calc R
C46 C 0.67041(10) 0.50911(7) 0.87051(7) 0.0211(2) Uani 1 1 d .
C31 C 0.40147(11) 0.48831(6) 0.87626(7) 0.0212(2) Uani 1 1 d .
H31 H 0.4383 0.5311 0.9044 0.025 Uiso 1 1 calc R
C32 C 0.44849(11) 0.48356(7) 0.80928(7) 0.0225(3) Uani 1 1 d .
H32A H 0.4518 0.5314 0.7883 0.027 Uiso 1 1 calc R
H32B H 0.3970 0.4520 0.7728 0.027 Uiso 1 1 calc R
C3 C 0.85227(11) 0.38099(6) 0.59157(6) 0.0198(2) Uani 1 1 d .
C18 C 0.61843(11) 0.36952(6) 0.40929(7) 0.0215(2) Uani 1 1 d .
C5 C 1.07656(11) 0.33560(6) 0.61941(6) 0.0216(2) Uani 1 1 d .
H5 H 1.0569 0.2869 0.6241 0.026 Uiso 1 1 calc R
C17 C 0.67099(11) 0.38109(6) 0.48125(7) 0.0209(2) Uani 1 1 d .
H17 H 0.6241 0.3997 0.5103 0.025 Uiso 1 1 calc R
C34 C 0.55629(11) 0.39983(7) 0.89459(7) 0.0224(3) Uani 1 1 d .
C6 C 1.19476(11) 0.35616(7) 0.62479(6) 0.0226(3) Uani 1 1 d .
H6 H 1.2559 0.3208 0.6337 0.027 Uiso 1 1 calc R
C1 C 0.90605(10) 0.50597(6) 0.58620(6) 0.0194(2) Uani 1 1 d .
H1 H 0.8753 0.5097 0.5332 0.023 Uiso 1 1 calc R
C38 C 0.42102(11) 0.38469(7) 0.96908(7) 0.0233(3) Uani 1 1 d .
H38 H 0.3535 0.4005 0.9839 0.028 Uiso 1 1 calc R
C45 C 0.21376(11) 0.55425(7) 0.88212(6) 0.0220(2) Uani 1 1 d .
H45 H 0.2629 0.5937 0.9022 0.026 Uiso 1 1 calc R
C19 C 0.68674(11) 0.34210(6) 0.36533(7) 0.0207(2) Uani 1 1 d .
C11 C 0.86354(11) 0.63794(7) 0.57251(7) 0.0233(3) Uani 1 1 d .
H11 H 0.8267 0.6298 0.5233 0.028 Uiso 1 1 calc R
C44 C 0.09033(12) 0.55796(7) 0.87305(7) 0.0253(3) Uani 1 1 d .
H44 H 0.0560 0.5998 0.8870 0.030 Uiso 1 1 calc R
C26 C 0.81466(11) 0.32397(7) 0.63670(7) 0.0237(3) Uani 1 1 d .
C33 C 0.57680(11) 0.45140(7) 0.83810(7) 0.0226(3) Uani 1 1 d .
C50 C 0.83653(11) 0.55166(7) 0.96612(7) 0.0224(3) Uani 1 1 d .
H50 H 0.8912 0.5441 1.0116 0.027 Uiso 1 1 calc R
C41 C 0.19170(11) 0.43674(7) 0.83129(7) 0.0251(3) Uani 1 1 d .
H41 H 0.2256 0.3953 0.8164 0.030 Uiso 1 1 calc R
C14 C 0.97096(12) 0.66311(7) 0.71565(7) 0.0275(3) Uani 1 1 d .
H14 H 1.0079 0.6715 0.7648 0.033 Uiso 1 1 calc R
C12 C 0.86517(12) 0.70686(7) 0.60006(8) 0.0275(3) Uani 1 1 d .
H12 H 0.8298 0.7452 0.5697 0.033 Uiso 1 1 calc R
C15 C 0.96984(12) 0.59461(7) 0.68805(7) 0.0248(3) Uani 1 1 d .
H15 H 1.0067 0.5566 0.7185 0.030 Uiso 1 1 calc R
C35 C 0.62090(11) 0.33987(7) 0.92533(7) 0.0262(3) Uani 1 1 d .
H35 H 0.6891 0.3246 0.9109 0.031 Uiso 1 1 calc R
C37 C 0.48438(12) 0.32373(7) 1.00004(7) 0.0254(3) Uani 1 1 d .
C43 C 0.01730(11) 0.50076(7) 0.84373(7) 0.0262(3) Uani 1 1 d .
H43 H -0.0667 0.5029 0.8384 0.031 Uiso 1 1 calc R
C42 C 0.06806(12) 0.44035(7) 0.82218(7) 0.0264(3) Uani 1 1 d .
H42 H 0.0184 0.4014 0.8012 0.032 Uiso 1 1 calc R
C56 C 0.61663(12) 0.41229(7) 0.77997(7) 0.0273(3) Uani 1 1 d .
C36 C 0.58407(12) 0.30263(7) 0.97754(7) 0.0266(3) Uani 1 1 d .
H36 H 0.6280 0.2616 0.9985 0.032 Uiso 1 1 calc R
C13 C 0.91845(12) 0.71933(7) 0.67187(8) 0.0287(3) Uani 1 1 d .
H13 H 0.9190 0.7661 0.6909 0.034 Uiso 1 1 calc R
C30 C 1.35066(12) 0.44673(8) 0.61493(8) 0.0285(3) Uani 1 1 d .
H30A H 1.3501 0.4587 0.5658 0.043 Uiso 1 1 calc GR
H30B H 1.4045 0.4062 0.6314 0.043 Uiso 1 1 calc GR
H30C H 1.3788 0.4880 0.6458 0.043 Uiso 1 1 calc GR
C55 C 1.01122(12) 0.65546(7) 1.01957(7) 0.0292(3) Uani 1 1 d .
H55A H 1.0549 0.6114 1.0161 0.044 Uiso 1 1 calc GR
H55B H 0.9715 0.6508 1.0579 0.044 Uiso 1 1 calc GR
H55C H 1.0676 0.6956 1.0300 0.044 Uiso 1 1 calc GR
C25 C 0.69570(13) 0.31049(9) 0.24864(7) 0.0339(3) Uani 1 1 d .
H25A H 0.6438 0.3070 0.1998 0.051 Uiso 1 1 calc GR
H25B H 0.7291 0.2634 0.2646 0.051 Uiso 1 1 calc GR
H25C H 0.7612 0.3440 0.2498 0.051 Uiso 1 1 calc GR
C60 C 0.44353(13) 0.28151(8) 1.05531(8) 0.0337(3) Uani 1 1 d .
H60A H 0.4411 0.3128 1.0952 0.050 Uiso 1 1 calc GR
H60B H 0.4997 0.2422 1.0727 0.050 Uiso 1 1 calc GR
H60C H 0.3633 0.2621 1.0339 0.050 Uiso 1 1 calc GR
C53 C 0.68833(13) 0.70163(8) 0.76134(7) 0.0312(3) Uani 1 1 d .
H53A H 0.6988 0.6656 0.7270 0.047 Uiso 1 1 calc GR
H53B H 0.7031 0.7492 0.7446 0.047 Uiso 1 1 calc GR
H53C H 0.6062 0.6992 0.7660 0.047 Uiso 1 1 calc GR
C23 C 0.42621(12) 0.40712(9) 0.41760(9) 0.0375(3) Uani 1 1 d .
H23A H 0.3442 0.4137 0.3875 0.056 Uiso 1 1 calc GR
H23B H 0.4565 0.4526 0.4403 0.056 Uiso 1 1 calc GR
H23C H 0.4263 0.3714 0.4544 0.056 Uiso 1 1 calc GR

loop_
_atom_site_aniso_label
_atom_site_aniso_U_11
_atom_site_aniso_U_22
_atom_site_aniso_U_33
_atom_site_aniso_U_23
_atom_site_aniso_U_13
_atom_site_aniso_U_12
F27 0.0373(4) 0.0321(4) 0.0199(4) 0.0014(3) 0.0051(3) -0.0104(3)
F28 0.0280(4) 0.0332(4) 0.0314(4) 0.0022(3) 0.0116(3) -0.0085(3)
F57 0.0360(4) 0.0336(4) 0.0300(4) -0.0059(3) 0.0144(3) -0.0050(3)
F58 0.0369(4) 0.0259(4) 0.0369(4) -0.0124(3) 0.0114(4) -0.0051(3)
F29 0.0389(4) 0.0171(4) 0.0301(4) 0.0015(3) 0.0076(3) -0.0047(3)
F59 0.0274(4) 0.0369(5) 0.0426(5) -0.0098(4) 0.0121(3) 0.0068(3)
O54 0.0236(4) 0.0196(4) 0.0276(5) -0.0014(4) 0.0008(4) -0.0026(3)
O24 0.0245(4) 0.0314(5) 0.0218(4) -0.0046(4) 0.0023(4) 0.0011(4)
O52 0.0283(5) 0.0203(4) 0.0251(5) 0.0016(4) 0.0024(4) -0.0036(4)
O22 0.0185(4) 0.0336(5) 0.0306(5) -0.0062(4) 0.0028(4) 0.0026(4)
C21 0.0195(5) 0.0150(5) 0.0240(6) 0.0012(5) 0.0045(5) 0.0000(4)
C47 0.0203(6) 0.0219(6) 0.0235(6) -0.0025(5) 0.0045(5) 0.0008(5)
C9 0.0234(6) 0.0172(6) 0.0155(5) 0.0002(4) 0.0043(4) 0.0003(5)
C48 0.0215(6) 0.0191(6) 0.0254(6) -0.0004(5) 0.0079(5) 0.0016(5)
C4 0.0224(6) 0.0179(6) 0.0163(5) -0.0007(4) 0.0042(4) -0.0031(5)
C39 0.0193(6) 0.0171(6) 0.0243(6) -0.0043(5) 0.0015(5) 0.0007(4)
C7 0.0224(6) 0.0235(6) 0.0184(6) 0.0006(5) 0.0031(5) -0.0005(5)
C20 0.0235(6) 0.0161(5) 0.0241(6) -0.0016(5) 0.0079(5) -0.0004(5)
C40 0.0209(6) 0.0208(6) 0.0200(6) 0.0017(5) 0.0043(5) 0.0019(5)
C16 0.0220(6) 0.0132(5) 0.0212(6) 0.0004(4) 0.0050(5) -0.0025(4)
C49 0.0189(6) 0.0196(6) 0.0266(6) -0.0048(5) 0.0073(5) -0.0001(5)
C10 0.0193(5) 0.0178(6) 0.0234(6) 0.0001(5) 0.0088(5) -0.0011(4)
C51 0.0205(6) 0.0202(6) 0.0269(6) 0.0000(5) 0.0078(5) 0.0018(5)
C2 0.0235(6) 0.0194(6) 0.0229(6) -0.0028(5) 0.0080(5) -0.0024(5)
C8 0.0238(6) 0.0177(6) 0.0190(6) 0.0010(5) 0.0044(5) -0.0020(5)
C46 0.0185(6) 0.0195(6) 0.0263(6) -0.0039(5) 0.0076(5) 0.0007(5)
C31 0.0207(6) 0.0165(6) 0.0246(6) -0.0032(5) 0.0032(5) 0.0004(5)
C32 0.0204(6) 0.0208(6) 0.0253(6) -0.0021(5) 0.0043(5) -0.0008(5)
C3 0.0222(6) 0.0172(6) 0.0201(6) -0.0001(5) 0.0062(5) -0.0025(5)
C18 0.0186(6) 0.0172(6) 0.0275(6) -0.0010(5) 0.0040(5) -0.0005(4)
C5 0.0266(6) 0.0166(6) 0.0206(6) 0.0010(5) 0.0044(5) -0.0010(5)
C17 0.0213(6) 0.0170(6) 0.0257(6) -0.0019(5) 0.0085(5) -0.0013(4)
C34 0.0205(6) 0.0171(6) 0.0279(6) -0.0041(5) 0.0038(5) -0.0015(5)
C6 0.0252(6) 0.0203(6) 0.0206(6) 0.0017(5) 0.0033(5) 0.0038(5)
C1 0.0213(6) 0.0184(6) 0.0184(5) -0.0007(5) 0.0053(5) -0.0006(5)
C38 0.0211(6) 0.0221(6) 0.0251(6) -0.0024(5) 0.0033(5) 0.0014(5)
C45 0.0263(6) 0.0195(6) 0.0196(6) 0.0016(5) 0.0050(5) 0.0015(5)
C19 0.0229(6) 0.0161(6) 0.0219(6) -0.0006(5) 0.0036(5) -0.0025(5)
C11 0.0213(6) 0.0223(6) 0.0256(6) 0.0015(5) 0.0052(5) -0.0009(5)
C44 0.0280(6) 0.0274(7) 0.0212(6) 0.0033(5) 0.0080(5) 0.0081(5)
C26 0.0270(6) 0.0215(6) 0.0217(6) -0.0015(5) 0.0053(5) -0.0058(5)
C33 0.0206(6) 0.0198(6) 0.0273(6) -0.0026(5) 0.0063(5) 0.0009(5)
C50 0.0199(6) 0.0225(6) 0.0239(6) -0.0017(5) 0.0046(5) 0.0020(5)
C41 0.0258(6) 0.0208(6) 0.0272(6) -0.0016(5) 0.0046(5) 0.0016(5)
C14 0.0334(7) 0.0247(7) 0.0256(6) -0.0056(5) 0.0100(5) -0.0033(5)
C12 0.0249(6) 0.0192(6) 0.0382(7) 0.0045(6) 0.0081(6) 0.0024(5)
C15 0.0309(6) 0.0204(6) 0.0235(6) 0.0011(5) 0.0082(5) 0.0009(5)
C35 0.0211(6) 0.0201(6) 0.0363(7) -0.0054(5) 0.0059(5) 0.0028(5)
C37 0.0266(6) 0.0203(6) 0.0261(6) -0.0011(5) 0.0016(5) -0.0001(5)
C43 0.0202(6) 0.0351(7) 0.0226(6) 0.0066(5) 0.0046(5) 0.0036(5)
C42 0.0246(6) 0.0279(7) 0.0238(6) 0.0020(5) 0.0014(5) -0.0034(5)
C56 0.0256(6) 0.0247(6) 0.0320(7) -0.0061(5) 0.0082(5) -0.0021(5)
C36 0.0262(6) 0.0167(6) 0.0332(7) 0.0000(5) 0.0017(5) 0.0034(5)
C13 0.0308(7) 0.0175(6) 0.0401(8) -0.0058(5) 0.0136(6) -0.0012(5)
C30 0.0246(6) 0.0281(7) 0.0316(7) 0.0028(6) 0.0054(5) 0.0007(5)
C55 0.0274(6) 0.0244(7) 0.0306(7) -0.0028(5) -0.0011(5) -0.0023(5)
C25 0.0319(7) 0.0459(9) 0.0224(6) -0.0069(6) 0.0049(5) 0.0029(6)
C60 0.0331(7) 0.0318(7) 0.0343(7) 0.0084(6) 0.0061(6) 0.0043(6)
C53 0.0335(7) 0.0301(7) 0.0258(7) 0.0050(6) 0.0007(6) -0.0048(6)
C23 0.0208(6) 0.0484(9) 0.0427(8) -0.0142(7) 0.0073(6) 0.0030(6)

loop_
_atom_type_symbol
_atom_type_description
_atom_type_scat_dispersion_real
_atom_type_scat_dispersion_imag
_atom_type_scat_source
C C 0.0181 0.0091 'International Tables Vol C Tables 4.2.6.8 and 6.1.1.4'
H H 0.0000 0.0000 'International Tables Vol C Tables 4.2.6.8 and 6.1.1.4'
F F 0.0727 0.0534 'International Tables Vol C Tables 4.2.6.8 and 6.1.1.4'
O O 0.0492 0.0322 'International Tables Vol C Tables 4.2.6.8 and 6.1.1.4'

loop_
_geom_angle_atom_site_label_1
_geom_angle_atom_site_label_2
_geom_angle_atom_site_label_3
_geom_angle
C49 O54 C55 116.11(10)
C19 O24 C25 116.52(10)
C48 O52 C53 116.98(10)
C18 O22 C23 117.12(10)
C20 C21 H21 119.3
C16 C21 H21 119.3
C16 C21 C20 121.41(11)
C48 C47 H47 119.5
C48 C47 C46 120.92(11)
C46 C47 H47 119.5
C4 C9 C1 110.23(10)
C8 C9 C4 120.52(11)
C8 C9 C1 129.08(11)
O52 C48 C47 124.84(11)
O52 C48 C49 115.39(11)
C47 C48 C49 119.76(11)
C9 C4 C3 109.38(10)
C5 C4 C9 120.68(11)
C5 C4 C3 129.81(11)
C34 C39 C31 110.45(11)
C38 C39 C31 128.60(11)
C38 C39 C34 120.94(11)
C8 C7 C30 120.34(11)
C6 C7 C8 119.11(11)
C6 C7 C30 120.42(11)
C21 C20 H20 119.8
C19 C20 C21 120.34(11)
C19 C20 H20 119.8
C45 C40 C31 120.49(11)
C45 C40 C41 118.47(11)
C41 C40 C31 121.00(11)
C21 C16 C3 121.34(11)
C21 C16 C17 118.25(11)
C17 C16 C3 120.40(11)
O54 C49 C48 115.90(11)
O54 C49 C50 124.84(11)
C50 C49 C48 119.26(11)
C11 C10 C1 120.17(11)
C11 C10 C15 118.36(11)
C15 C10 C1 121.41(11)
C46 C51 H51 119.5
C46 C51 C50 121.03(12)
C50 C51 H51 119.5
H2A C2 H2B 109.1
C3 C2 H2A 111.1
C3 C2 H2B 111.1
C1 C2 H2A 111.1
C1 C2 H2B 111.1
C1 C2 C3 103.30(9)
C9 C8 C7 119.56(11)
C9 C8 H8 120.2
C7 C8 H8 120.2
C47 C46 C33 120.49(11)
C51 C46 C47 118.56(11)
C51 C46 C33 120.95(11)
C39 C31 H31 108.3
C39 C31 C32 101.27(9)
C40 C31 C39 114.69(10)
C40 C31 H31 108.3
C40 C31 C32 115.55(10)
C32 C31 H31 108.3
C31 C32 H32A 111.0
C31 C32 H32B 111.0
C31 C32 C33 103.66(10)
H32A C32 H32B 109.0
C33 C32 H32A 111.0
C33 C32 H32B 111.0
C4 C3 C16 111.51(10)
C4 C3 C2 100.44(9)
C16 C3 C2 111.21(10)
C26 C3 C4 112.89(10)
C26 C3 C16 109.36(10)
C26 C3 C2 111.23(10)
O22 C18 C17 124.82(11)
O22 C18 C19 114.79(11)
C17 C18 C19 120.39(11)
C4 C5 H5 120.8
C4 C5 C6 118.34(11)
C6 C5 H5 120.8
C16 C17 H17 119.6
C18 C17 C16 120.75(11)
C18 C17 H17 119.6
C39 C34 C33 109.66(11)
C35 C34 C39 119.83(12)
C35 C34 C33 130.49(12)
C7 C6 C5 121.69(12)
C7 C6 H6 119.2
C5 C6 H6 119.2
C9 C1 C2 100.89(9)
C9 C1 H1 107.5
C10 C1 C9 118.60(10)
C10 C1 C2 114.12(10)
C10 C1 H1 107.5
C2 C1 H1 107.5
C39 C38 H38 120.0
C39 C38 C37 119.93(12)
C37 C38 H38 120.0
C40 C45 H45 119.5
C40 C45 C44 120.94(12)
C44 C45 H45 119.5
O24 C19 C20 125.76(11)
O24 C19 C18 115.41(11)
C20 C19 C18 118.83(11)
C10 C11 H11 119.5
C10 C11 C12 120.97(12)
C12 C11 H11 119.5
C45 C44 H44 119.9
C43 C44 C45 120.22(12)
C43 C44 H44 119.9
F27 C26 C3 112.66(10)
F28 C26 F27 106.15(10)
F28 C26 F29 106.42(10)
F28 C26 C3 112.15(10)
F29 C26 F27 106.04(10)
F29 C26 C3 112.89(10)
C46 C33 C32 111.89(10)
C34 C33 C46 112.13(10)
C34 C33 C32 100.68(10)
C56 C33 C46 108.80(10)
C56 C33 C32 111.62(10)
C56 C33 C34 111.60(11)
C49 C50 C51 120.46(11)
C49 C50 H50 119.8
C51 C50 H50 119.8
C40 C41 H41 119.7
C42 C41 C40 120.66(12)
C42 C41 H41 119.7
C15 C14 H14 119.8
C13 C14 H14 119.8
C13 C14 C15 120.40(12)
C11 C12 H12 120.0
C13 C12 C11 119.95(12)
C13 C12 H12 120.0
C10 C15 H15 119.6
C14 C15 C10 120.74(12)
C14 C15 H15 119.6
C34 C35 H35 120.5
C36 C35 C34 118.94(12)
C36 C35 H35 120.5
C38 C37 C60 120.31(12)
C36 C37 C38 118.41(12)
C36 C37 C60 121.26(12)
C44 C43 H43 120.3
C44 C43 C42 119.47(12)
C42 C43 H43 120.3
C41 C42 H42 119.9
C43 C42 C41 120.20(12)
C43 C42 H42 119.9
F57 C56 F59 106.16(10)
F57 C56 C33 112.52(11)
F58 C56 F57 106.43(10)
F58 C56 F59 106.28(10)
F58 C56 C33 112.73(11)
F59 C56 C33 112.22(11)
C35 C36 C37 121.94(12)
C35 C36 H36 119.0
C37 C36 H36 119.0
C14 C13 H13 120.2
C12 C13 C14 119.57(12)
C12 C13 H13 120.2
C7 C30 H30A 109.5
C7 C30 H30B 109.5
C7 C30 H30C 109.5
H30A C30 H30B 109.5
H30A C30 H30C 109.5
H30B C30 H30C 109.5
O54 C55 H55A 109.5
O54 C55 H55B 109.5
O54 C55 H55C 109.5
H55A C55 H55B 109.5
H55A C55 H55C 109.5
H55B C55 H55C 109.5
O24 C25 H25A 109.5
O24 C25 H25B 109.5
O24 C25 H25C 109.5
H25A C25 H25B 109.5
H25A C25 H25C 109.5
H25B C25 H25C 109.5
C37 C60 H60A 109.5
C37 C60 H60B 109.5
C37 C60 H60C 109.5
H60A C60 H60B 109.5
H60A C60 H60C 109.5
H60B C60 H60C 109.5
O52 C53 H53A 109.5
O52 C53 H53B 109.5
O52 C53 H53C 109.5
H53A C53 H53B 109.5
H53A C53 H53C 109.5
H53B C53 H53C 109.5
O22 C23 H23A 109.5
O22 C23 H23B 109.5
O22 C23 H23C 109.5
H23A C23 H23B 109.5
H23A C23 H23C 109.5
H23B C23 H23C 109.5

loop_
_geom_bond_atom_site_label_1
_geom_bond_atom_site_label_2
_geom_bond_distance
F27 C26 1.3501(14)
F28 C26 1.3475(15)
F57 C56 1.3482(16)
F58 C56 1.3481(15)
F29 C26 1.3489(15)
F59 C56 1.3533(15)
O54 C49 1.3705(15)
O54 C55 1.4323(16)
O24 C19 1.3648(15)
O24 C25 1.4303(17)
O52 C48 1.3662(15)
O52 C53 1.4347(15)
O22 C18 1.3677(15)
O22 C23 1.4218(17)
C21 H21 0.9500
C21 C20 1.4013(17)
C21 C16 1.3800(17)
C47 H47 0.9500
C47 C48 1.3860(17)
C47 C46 1.4072(18)
C9 C4 1.3980(17)
C9 C8 1.3883(17)
C9 C1 1.5198(16)
C48 C49 1.4159(18)
C4 C3 1.5293(16)
C4 C5 1.3907(17)
C39 C31 1.5200(17)
C39 C34 1.3953(17)
C39 C38 1.3868(18)
C7 C8 1.4036(17)
C7 C6 1.3951(18)
C7 C30 1.5093(17)
C20 H20 0.9500
C20 C19 1.3848(17)
C40 C31 1.5183(16)
C40 C45 1.3929(17)
C40 C41 1.3983(18)
C16 C3 1.5464(16)
C16 C17 1.4103(17)
C49 C50 1.3818(18)
C10 C1 1.5134(16)
C10 C11 1.3934(17)
C10 C15 1.3971(17)
C51 H51 0.9500
C51 C46 1.3862(18)
C51 C50 1.3967(18)
C2 H2A 0.9900
C2 H2B 0.9900
C2 C3 1.5530(16)
C2 C1 1.5474(16)
C8 H8 0.9500
C46 C33 1.5401(17)
C31 H31 1.0000
C31 C32 1.5454(17)
C32 H32A 0.9900
C32 H32B 0.9900
C32 C33 1.5600(16)
C3 C26 1.5195(17)
C18 C17 1.3861(18)
C18 C19 1.4093(18)
C5 H5 0.9500
C5 C6 1.3975(18)
C17 H17 0.9500
C34 C33 1.5297(18)
C34 C35 1.3920(18)
C6 H6 0.9500
C1 H1 1.0000
C38 H38 0.9500
C38 C37 1.4024(18)
C45 H45 0.9500
C45 C44 1.3932(18)
C11 H11 0.9500
C11 C12 1.3960(19)
C44 H44 0.9500
C44 C43 1.3885(19)
C33 C56 1.5204(18)
C50 H50 0.9500
C41 H41 0.9500
C41 C42 1.3953(18)
C14 H14 0.9500
C14 C15 1.3897(18)
C14 C13 1.388(2)
C12 H12 0.9500
C12 C13 1.388(2)
C15 H15 0.9500
C35 H35 0.9500
C35 C36 1.391(2)
C37 C36 1.3970(19)
C37 C60 1.511(2)
C43 H43 0.9500
C43 C42 1.3908(19)
C42 H42 0.9500
C36 H36 0.9500
C13 H13 0.9500
C30 H30A 0.9800
C30 H30B 0.9800
C30 H30C 0.9800
C55 H55A 0.9800
C55 H55B 0.9800
C55 H55C 0.9800
C25 H25A 0.9800
C25 H25B 0.9800
C25 H25C 0.9800
C60 H60A 0.9800
C60 H60B 0.9800
C60 H60C 0.9800
C53 H53A 0.9800
C53 H53B 0.9800
C53 H53C 0.9800
C23 H23A 0.9800
C23 H23B 0.9800
C23 H23C 0.9800
